data_7030988
loop_
_publ_author_name
'Lewis, Andrew J.'
'Yin, Haolin'
'Carroll, Patrick J.'
'Schelter, Eric J.'

_publ_section_title
;
 Uranyl-oxo coordination directed by non-covalent interactions.
;
_journal_issue 28
_journal_name_full 'Dalton transactions (Cambridge, England : 2003)'
_journal_page_first 10844
_journal_page_last 10851
_journal_paper_doi 10.1039/c4dt00763h
_journal_volume 43
_journal_year 2014
_chemical_formula_sum 'C70 H48 F24 K2 N4 O2 U'
_chemical_formula_weight 1749.35
_space_group_IT_number 14
_symmetry_cell_setting monoclinic
_symmetry_Int_Tables_number 14
_symmetry_space_group_name_Hall '-P 2yn'
_symmetry_space_group_name_H-M 'P 1 21/n 1'
_atom_sites_solution_hydrogens geom
_atom_sites_solution_primary direct
_audit_creation_method SHELXL-97
_cell_angle_alpha 90.00
_cell_angle_beta 110.360(3)
_cell_angle_gamma 90.00
_cell_formula_units_Z 4
_cell_length_a 15.9136(9)
_cell_length_b 21.3308(13)
_cell_length_c 22.1833(12)
_cell_measurement_temperature 143(1)
_cell_volume 7059.7(7)
_computing_data_collection 'Bruker APEX2'
_computing_data_reduction 'Bruker SAINT'
_computing_structure_refinement 'SHELXL-97 (Sheldrick, 2008)'
_computing_structure_solution 'SHELXS-97 (Sheldrick, 2008)'
_diffrn_ambient_temperature 143(1)
_diffrn_measured_fraction_theta_full 0.999
_diffrn_measured_fraction_theta_max 0.999
_diffrn_measurement_device 'CCD Area Detector'
_diffrn_measurement_device_type 'Bruker APEXII'
_diffrn_measurement_method 'phi and omega scans'
_diffrn_radiation_monochromator graphite
_diffrn_radiation_source 'sealed tube'
_diffrn_radiation_type MoK\a
_diffrn_radiation_wavelength 0.71073
_diffrn_reflns_av_R_equivalents 0.0526
_diffrn_reflns_av_sigmaI/netI 0.0304
_diffrn_reflns_limit_h_max 20
_diffrn_reflns_limit_h_min -20
_diffrn_reflns_limit_k_max 27
_diffrn_reflns_limit_k_min -27
_diffrn_reflns_limit_l_max 28
_diffrn_reflns_limit_l_min -28
_diffrn_reflns_number 188472
_diffrn_reflns_theta_full 27.55
_diffrn_reflns_theta_max 27.55
_diffrn_reflns_theta_min 1.67
_exptl_absorpt_coefficient_mu 2.528
_exptl_absorpt_correction_T_max 0.7456
_exptl_absorpt_correction_T_min 0.6866
_exptl_absorpt_correction_type multi-scan
_exptl_absorpt_process_details '(SADABS; Sheldrick, 2007)'
_exptl_crystal_density_diffrn 1.646
_exptl_crystal_density_method 'not measured'
_exptl_crystal_F_000 3432
_exptl_crystal_size_max 0.22
_exptl_crystal_size_mid 0.07
_exptl_crystal_size_min 0.04
_refine_diff_density_max 1.472
_refine_diff_density_min -0.903
_refine_diff_density_rms 0.089
_refine_ls_extinction_method none
_refine_ls_goodness_of_fit_ref 1.088
_refine_ls_hydrogen_treatment constr
_refine_ls_matrix_type full
_refine_ls_number_parameters 999
_refine_ls_number_reflns 16272
_refine_ls_number_restraints 750
_refine_ls_restrained_S_all 1.221
_refine_ls_R_factor_all 0.0507
_refine_ls_R_factor_gt 0.0309
_refine_ls_shift/su_max 0.024
_refine_ls_shift/su_mean 0.000
_refine_ls_structure_factor_coef Fsqd
_refine_ls_weighting_details 'calc w=1/[\s^2^(Fo^2^)+(0.0292P)^2^+9.9805P] where P=(Fo^2^+2Fc^2^)/3'
_refine_ls_weighting_scheme calc
_refine_ls_wR_factor_gt 0.0676
_refine_ls_wR_factor_ref 0.0750
_reflns_number_gt 12727
_reflns_number_total 16272
_reflns_threshold_expression >2sigma(I)
_cod_data_source_file c4dt00763h2.cif
_cod_data_source_block cmpd4tol
_cod_depositor_comments 'Adding full bibliography for 7030985--7030989.cif.'
_cod_original_sg_symbol_H-M 'P 21/n     '
_cod_database_code 7030988

loop_
_symmetry_equiv_pos_as_xyz
'x, y, z'
'-x+1/2, y+1/2, -z+1/2'
'-x, -y, -z'
'x-1/2, -y-1/2, z-1/2'

loop_
_atom_site_label
_atom_site_type_symbol
_atom_site_fract_x
_atom_site_fract_y
_atom_site_fract_z
_atom_site_U_iso_or_equiv
_atom_site_adp_type
_atom_site_occupancy
_atom_site_symmetry_multiplicity
_atom_site_calc_flag
_atom_site_refinement_flags
_atom_site_disorder_assembly
_atom_site_disorder_group
U1 U 0.529289(8) 0.295317(6) 0.285780(6) 0.02150(4) Uani 1 1 d . . .
N1 N 0.5193(2) 0.35548(15) 0.19201(14) 0.0286(7) Uani 1 1 d . . .
N2 N 0.60549(19) 0.37957(14) 0.35250(14) 0.0265(7) Uani 1 1 d . . .
N3 N 0.5375(2) 0.23342(15) 0.37788(14) 0.0262(6) Uani 1 1 d . . .
N4 N 0.44654(19) 0.21037(14) 0.22153(14) 0.0252(6) Uani 1 1 d . . .
O1 O 0.42557(15) 0.33198(11) 0.28210(11) 0.0237(5) Uani 1 1 d . . .
O2 O 0.63175(16) 0.25868(12) 0.28612(11) 0.0258(5) Uani 1 1 d . C .
C1 C 0.4349(2) 0.37996(18) 0.15309(17) 0.0287(8) Uani 1 1 d . . .
C2 C 0.3595(3) 0.3420(2) 0.13205(17) 0.0319(9) Uani 1 1 d . . .
H2 H 0.3659 0.2991 0.1397 0.042 Uiso 1 1 calc R . .
C3 C 0.2745(3) 0.3661(2) 0.09987(19) 0.0407(10) Uani 1 1 d . . .
H3 H 0.2250 0.3397 0.0871 0.054 Uiso 1 1 calc R . .
C4 C 0.2641(3) 0.4294(2) 0.0870(2) 0.0474(12) Uani 1 1 d . . .
H4 H 0.2073 0.4460 0.0661 0.063 Uiso 1 1 calc R . .
C5 C 0.3379(3) 0.4680(2) 0.1052(2) 0.0460(11) Uani 1 1 d . . .
H5 H 0.3310 0.5105 0.0954 0.061 Uiso 1 1 calc R . .
C6 C 0.4230(3) 0.4441(2) 0.1382(2) 0.0392(10) Uani 1 1 d . . .
H6 H 0.4722 0.4708 0.1506 0.052 Uiso 1 1 calc R . .
C7 C 0.5906(3) 0.36803(18) 0.17139(18) 0.0302(8) Uani 1 1 d . . .
C8 C 0.6785(3) 0.37206(18) 0.2160(2) 0.0319(9) Uani 1 1 d . . .
H8 H 0.6883 0.3688 0.2597 0.042 Uiso 1 1 calc R . .
C9 C 0.7509(3) 0.3809(2) 0.1954(2) 0.0394(10) Uani 1 1 d . A .
C10 C 0.7390(3) 0.3868(3) 0.1311(2) 0.0524(12) Uani 1 1 d . . .
H10 H 0.7876 0.3928 0.1176 0.070 Uiso 1 1 calc R . .
C11 C 0.6530(3) 0.3837(3) 0.0874(2) 0.0558(13) Uani 1 1 d . B .
C12 C 0.5795(3) 0.3745(2) 0.1063(2) 0.0465(11) Uani 1 1 d . . .
H12 H 0.5224 0.3726 0.0754 0.062 Uiso 1 1 calc R . .
C15 C 0.5496(2) 0.43241(17) 0.35122(17) 0.0267(8) Uani 1 1 d . . .
C16 C 0.5283(3) 0.47418(19) 0.30054(19) 0.0348(9) Uani 1 1 d . . .
H16 H 0.5505 0.4675 0.2674 0.046 Uiso 1 1 calc R . .
C17 C 0.4743(3) 0.52605(19) 0.2981(2) 0.0407(10) Uani 1 1 d . . .
H17 H 0.4604 0.5537 0.2637 0.054 Uiso 1 1 calc R . .
C18 C 0.4415(3) 0.5362(2) 0.3472(2) 0.0422(11) Uani 1 1 d . . .
H18 H 0.4064 0.5713 0.3464 0.056 Uiso 1 1 calc R . .
C19 C 0.4607(3) 0.4943(2) 0.3974(2) 0.0422(10) Uani 1 1 d . . .
H19 H 0.4375 0.5006 0.4301 0.056 Uiso 1 1 calc R . .
C20 C 0.5142(3) 0.44298(19) 0.39946(19) 0.0346(9) Uani 1 1 d . . .
H20 H 0.5268 0.4150 0.4336 0.046 Uiso 1 1 calc R . .
C21 C 0.6941(2) 0.38728(18) 0.39319(16) 0.0268(8) Uani 1 1 d . . .
C22 C 0.7561(2) 0.33861(19) 0.40150(18) 0.0326(9) Uani 1 1 d . . .
H22 H 0.7378 0.3015 0.3786 0.043 Uiso 1 1 calc R . .
C23 C 0.8436(3) 0.3441(2) 0.44277(19) 0.0376(10) Uani 1 1 d . . .
C24 C 0.8746(3) 0.3985(2) 0.47742(19) 0.0382(10) Uani 1 1 d . . .
H24 H 0.9335 0.4018 0.5055 0.051 Uiso 1 1 calc R . .
C25 C 0.8152(3) 0.44773(19) 0.46904(18) 0.0316(9) Uani 1 1 d . . .
C26 C 0.7267(2) 0.44275(18) 0.42753(17) 0.0284(8) Uani 1 1 d . . .
H26 H 0.6884 0.4768 0.4225 0.038 Uiso 1 1 calc R . .
C29 C 0.5931(3) 0.17877(18) 0.38742(17) 0.0278(8) Uani 1 1 d . . .
C30 C 0.5584(3) 0.12230(19) 0.3589(2) 0.0348(9) Uani 1 1 d . . .
H30 H 0.4981 0.1198 0.3334 0.046 Uiso 1 1 calc R . .
C31 C 0.6120(3) 0.0694(2) 0.3679(2) 0.0445(11) Uani 1 1 d . C .
H31 H 0.5874 0.0319 0.3482 0.059 Uiso 1 1 calc R . .
C32 C 0.7015(3) 0.0719(2) 0.4056(2) 0.0463(11) Uani 1 1 d . C .
H32 H 0.7373 0.0363 0.4118 0.062 Uiso 1 1 calc R . .
C33 C 0.7373(3) 0.1281(2) 0.4340(2) 0.0414(10) Uani 1 1 d . . .
H33 H 0.7977 0.1304 0.4590 0.055 Uiso 1 1 calc R . .
C34 C 0.6837(3) 0.1811(2) 0.42560(18) 0.0331(9) Uani 1 1 d . . .
H34 H 0.7084 0.2185 0.4456 0.044 Uiso 1 1 calc R . .
C35 C 0.4918(2) 0.23837(17) 0.42059(16) 0.0251(7) Uani 1 1 d . . .
C36 C 0.5022(3) 0.19523(18) 0.47093(18) 0.0304(8) Uani 1 1 d . . .
H36 H 0.5417 0.1618 0.4766 0.040 Uiso 1 1 calc R . .
C37 C 0.4539(3) 0.2024(2) 0.51212(19) 0.0361(9) Uani 1 1 d . . .
C38 C 0.3947(3) 0.2507(2) 0.5059(2) 0.0388(10) Uani 1 1 d . . .
H38 H 0.3620 0.2543 0.5333 0.052 Uiso 1 1 calc R . .
C39 C 0.3853(3) 0.2937(2) 0.45747(18) 0.0334(8) Uani 1 1 d . . .
C40 C 0.4324(2) 0.28847(18) 0.41608(17) 0.0288(8) Uani 1 1 d . . .
H40 H 0.4247 0.3187 0.3844 0.038 Uiso 1 1 calc R . .
C43 C 0.4884(2) 0.17009(19) 0.18931(17) 0.0279(8) Uani 1 1 d . C .
C44 C 0.5371(3) 0.1938(2) 0.15311(18) 0.0345(9) Uani 1 1 d . C .
H44 H 0.5396 0.2369 0.1476 0.046 Uiso 1 1 calc R . .
C45 C 0.5823(3) 0.1539(3) 0.1251(2) 0.0462(12) Uani 1 1 d . C .
H45 H 0.6148 0.1704 0.1011 0.061 Uiso 1 1 calc R . .
C46 C 0.5789(3) 0.0900(3) 0.1330(2) 0.0491(12) Uani 1 1 d . . .
H46 H 0.6097 0.0634 0.1146 0.065 Uiso 1 1 calc R . .
C47 C 0.5302(3) 0.0652(2) 0.1678(2) 0.0455(11) Uani 1 1 d . . .
H47 H 0.5272 0.0220 0.1726 0.061 Uiso 1 1 calc R . .
C48 C 0.4856(3) 0.10509(19) 0.19576(19) 0.0341(9) Uani 1 1 d . . .
H48 H 0.4530 0.0882 0.2194 0.045 Uiso 1 1 calc R . .
C49 C 0.3547(2) 0.20196(17) 0.20478(16) 0.0234(7) Uani 1 1 d . . .
C50 C 0.3004(2) 0.17894(17) 0.14428(17) 0.0262(8) Uani 1 1 d . . .
H50 H 0.3270 0.1638 0.1159 0.035 Uiso 1 1 calc R . .
C51 C 0.2080(2) 0.17855(17) 0.12636(17) 0.0267(8) Uani 1 1 d . . .
C52 C 0.1647(2) 0.20074(18) 0.16616(19) 0.0307(8) Uani 1 1 d . . .
H52 H 0.1025 0.2016 0.1530 0.041 Uiso 1 1 calc R . .
C53 C 0.2176(3) 0.22183(18) 0.22679(19) 0.0305(8) Uani 1 1 d . . .
C54 C 0.3102(2) 0.22083(16) 0.24675(18) 0.0258(8) Uani 1 1 d . . .
H54 H 0.3436 0.2328 0.2886 0.034 Uiso 1 1 calc R . .
C13 C 0.8453(2) 0.38552(17) 0.24552(17) 0.0573(12) Uani 1 1 d GDU . .
F1 F 0.8451(4) 0.4045(3) 0.3016(2) 0.0686(18) Uani 0.60 1 d PGU A 1
F2 F 0.8912(4) 0.4251(3) 0.2240(3) 0.089(2) Uani 0.60 1 d PGU A 1
F3 F 0.8823(5) 0.32991(19) 0.2515(3) 0.117(3) Uani 0.60 1 d PGU A 1
F1' F 0.8500(7) 0.4306(3) 0.2872(4) 0.074(3) Uani 0.40 1 d PGDU A 2
F2' F 0.9090(6) 0.3877(5) 0.2243(4) 0.084(3) Uani 0.40 1 d PGDU A 2
F3' F 0.8624(6) 0.3307(3) 0.2856(4) 0.071(2) Uani 0.40 1 d PGDU A 2
C14 C 0.6367(3) 0.3896(3) 0.0155(2) 0.0928(19) Uani 1 1 d GDU . .
F4 F 0.7039(4) 0.4202(4) 0.0082(5) 0.085(3) Uani 0.45 1 d PGU B 1
F5 F 0.5612(4) 0.4167(5) -0.0186(4) 0.105(3) Uani 0.45 1 d PGU B 1
F6 F 0.6369(8) 0.3316(3) -0.0040(5) 0.142(4) Uani 0.45 1 d PGU B 1
F4' F 0.7056(3) 0.3881(4) -0.0017(4) 0.095(3) Uani 0.55 1 d PGDU B 2
F5' F 0.6012(5) 0.4510(3) -0.0010(4) 0.119(3) Uani 0.55 1 d PGDU B 2
F6' F 0.5727(4) 0.3536(4) -0.0206(3) 0.089(2) Uani 0.55 1 d PGDU B 2
C27 C 0.9059(3) 0.2896(3) 0.4516(3) 0.0545(12) Uani 1 1 d U . .
F7 F 0.9059(3) 0.25342(17) 0.50172(18) 0.0913(11) Uani 1 1 d U . .
F8 F 0.8816(2) 0.25006(16) 0.40226(16) 0.0812(11) Uani 1 1 d U . .
F9 F 0.9896(2) 0.30562(17) 0.4643(2) 0.0942(12) Uani 1 1 d U . .
C28 C 0.8435(3) 0.5069(2) 0.50685(19) 0.0363(9) Uani 1 1 d U . .
F10 F 0.93189(17) 0.51526(14) 0.52867(15) 0.0625(8) Uani 1 1 d U . .
F11 F 0.80993(19) 0.55802(12) 0.47193(12) 0.0522(7) Uani 1 1 d U . .
F12 F 0.8166(2) 0.50968(15) 0.55684(13) 0.0667(9) Uani 1 1 d U . .
C41 C 0.4691(3) 0.1554(3) 0.5644(2) 0.0508(12) Uani 1 1 d U . .
F13 F 0.5547(2) 0.1453(2) 0.59699(19) 0.1046(14) Uani 1 1 d U . .
F14 F 0.4371(4) 0.10089(19) 0.5450(2) 0.1265(17) Uani 1 1 d U . .
F15 F 0.4367(3) 0.1711(2) 0.60873(19) 0.1121(15) Uani 1 1 d U . .
C42 C 0.3257(3) 0.3494(2) 0.4524(2) 0.0457(11) Uani 1 1 d U . .
F16 F 0.2486(2) 0.33382(17) 0.45909(19) 0.0801(10) Uani 1 1 d U . .
F17 F 0.3634(2) 0.39249(15) 0.49690(16) 0.0775(10) Uani 1 1 d U . .
F18 F 0.3043(2) 0.37934(15) 0.39627(14) 0.0668(8) Uani 1 1 d U . .
C55 C 0.1554(3) 0.15408(19) 0.06078(18) 0.0327(9) Uani 1 1 d U . .
F19 F 0.17810(17) 0.09464(12) 0.05295(11) 0.0464(6) Uani 1 1 d U . .
F20 F 0.06732(15) 0.15321(13) 0.04897(11) 0.0476(6) Uani 1 1 d U . .
F21 F 0.16853(18) 0.18727(13) 0.01404(11) 0.0524(7) Uani 1 1 d U . .
C56 C 0.1742(3) 0.2475(2) 0.2712(2) 0.0471(11) Uani 1 1 d U . .
F22 F 0.2150(3) 0.2333(2) 0.33166(16) 0.0879(11) Uani 1 1 d U . .
F23 F 0.1807(3) 0.31022(19) 0.2743(2) 0.1144(15) Uani 1 1 d U . .
F24 F 0.0912(2) 0.2378(3) 0.2543(2) 0.1401(18) Uani 1 1 d U . .
K1 K 0.31355(6) 0.42415(5) 0.24467(5) 0.0429(2) Uani 1 1 d . . .
C57 C 0.1660(3) 0.5411(2) 0.1872(2) 0.0368(9) Uani 1 1 d . . .
C58 C 0.1091(3) 0.4897(2) 0.1713(2) 0.0429(10) Uani 1 1 d . . .
H58 H 0.0780 0.4808 0.1282 0.057 Uiso 1 1 calc R . .
C59 C 0.0978(3) 0.4515(2) 0.2182(2) 0.0456(11) Uani 1 1 d . . .
H59 H 0.0592 0.4173 0.2065 0.061 Uiso 1 1 calc R . .
C60 C 0.1436(3) 0.4637(2) 0.2825(2) 0.0415(10) Uani 1 1 d . . .
H60 H 0.1361 0.4380 0.3141 0.055 Uiso 1 1 calc R . .
C61 C 0.2005(3) 0.5146(2) 0.2991(2) 0.0392(10) Uani 1 1 d . . .
H61 H 0.2314 0.5234 0.3422 0.052 Uiso 1 1 calc R . .
C62 C 0.2119(3) 0.5524(2) 0.2522(2) 0.0383(10) Uani 1 1 d . . .
H62 H 0.2512 0.5862 0.2642 0.051 Uiso 1 1 calc R . .
C63 C 0.1772(4) 0.5839(2) 0.1364(2) 0.0544(13) Uani 1 1 d . . .
H63a H 0.1452 0.6222 0.1353 0.082 Uiso 1 1 calc R . .
H63b H 0.1540 0.5637 0.0952 0.082 Uiso 1 1 calc R . .
H63c H 0.2397 0.5929 0.1463 0.082 Uiso 1 1 calc R . .
K2 K 0.69414(6) 0.14669(5) 0.27854(4) 0.0384(2) Uani 1 1 d . . .
C64 C 0.8616(4) 0.1442(2) 0.2213(2) 0.053(2) Uani 0.65 1 d PGU C 1
C65 C 0.8132(4) 0.0895(3) 0.19791(19) 0.048(2) Uani 0.65 1 d PGU C 1
H65 H 0.7837 0.0844 0.1539 0.064 Uiso 0.65 1 calc PR C 1
C66 C 0.8091(4) 0.0425(2) 0.2405(3) 0.0456(18) Uani 0.65 1 d PGU C 1
H66 H 0.7768 0.0060 0.2249 0.061 Uiso 0.65 1 calc PR C 1
C67 C 0.8533(4) 0.0502(3) 0.3064(3) 0.045(2) Uani 0.65 1 d PGU C 1
H67 H 0.8505 0.0189 0.3348 0.060 Uiso 0.65 1 calc PR C 1
C68 C 0.9017(5) 0.1049(3) 0.32980(19) 0.055(2) Uani 0.65 1 d PGU C 1
H68 H 0.9312 0.1101 0.3738 0.073 Uiso 0.65 1 calc PR C 1
C69 C 0.9058(5) 0.1520(3) 0.2872(3) 0.056(2) Uani 0.65 1 d PGU C 1
H69 H 0.9381 0.1884 0.3028 0.074 Uiso 0.65 1 calc PR C 1
C70 C 0.8662(7) 0.1962(3) 0.1742(4) 0.087(3) Uani 0.65 1 d PGU C 1
H70a H 0.9018 0.2303 0.1979 0.130 Uiso 0.65 1 calc PR C 1
H70b H 0.8067 0.2108 0.1507 0.130 Uiso 0.65 1 calc PR C 1
H70c H 0.8928 0.1797 0.1448 0.130 Uiso 0.65 1 calc PR C 1
C64' C 0.8561(8) 0.1320(5) 0.2153(4) 0.054(4) Uani 0.35 1 d PGU C 2
C65' C 0.8205(8) 0.0728(5) 0.2181(5) 0.050(3) Uani 0.35 1 d PGU C 2
H65' H 0.7870 0.0524 0.1803 0.066 Uiso 0.35 1 calc PR C 2
C66' C 0.8351(9) 0.0442(4) 0.2774(6) 0.050(4) Uani 0.35 1 d PGU C 2
H66' H 0.8113 0.0047 0.2792 0.067 Uiso 0.35 1 calc PR C 2
C67' C 0.8853(7) 0.0749(5) 0.3340(5) 0.048(4) Uani 0.35 1 d PGU C 2
H67' H 0.8950 0.0558 0.3736 0.064 Uiso 0.35 1 calc PR C 2
C68' C 0.9210(8) 0.1341(5) 0.3313(4) 0.050(4) Uani 0.35 1 d PGU C 2
H68' H 0.9545 0.1545 0.3691 0.066 Uiso 0.35 1 calc PR C 2
C69' C 0.9064(9) 0.1627(4) 0.2720(5) 0.056(4) Uani 0.35 1 d PGU C 2
H69' H 0.9301 0.2022 0.2701 0.075 Uiso 0.35 1 calc PR C 2
C70' C 0.8400(14) 0.1636(9) 0.1498(5) 0.094(6) Uani 0.35 1 d PGU C 2
H70a' H 0.8045 0.1365 0.1160 0.141 Uiso 0.35 1 calc PR C 2
H70b' H 0.8965 0.1714 0.1447 0.141 Uiso 0.35 1 calc PR C 2
H70c' H 0.8090 0.2025 0.1480 0.141 Uiso 0.35 1 calc PR C 2

loop_
_atom_site_aniso_label
_atom_site_aniso_U_11
_atom_site_aniso_U_22
_atom_site_aniso_U_33
_atom_site_aniso_U_23
_atom_site_aniso_U_13
_atom_site_aniso_U_12
U1 0.01879(6) 0.02378(7) 0.02072(6) 0.00077(6) 0.00535(4) 0.00006(6)
N1 0.0230(15) 0.0339(18) 0.0290(16) 0.0062(14) 0.0089(13) -0.0002(13)
N2 0.0206(15) 0.0278(17) 0.0274(15) -0.0006(13) 0.0038(12) 0.0029(13)
N3 0.0283(16) 0.0276(16) 0.0245(15) 0.0018(13) 0.0114(13) 0.0060(13)
N4 0.0219(14) 0.0285(17) 0.0255(15) -0.0009(13) 0.0085(12) 0.0011(13)
O1 0.0207(12) 0.0236(13) 0.0255(12) 0.0016(10) 0.0066(10) 0.0007(10)
O2 0.0221(12) 0.0295(14) 0.0259(12) -0.0016(10) 0.0086(10) 0.0004(10)
C1 0.031(2) 0.034(2) 0.0230(17) 0.0070(15) 0.0115(15) 0.0017(16)
C2 0.031(2) 0.036(2) 0.0268(19) 0.0063(16) 0.0072(16) 0.0010(17)
C3 0.027(2) 0.060(3) 0.029(2) 0.0046(19) 0.0030(17) 0.000(2)
C4 0.038(2) 0.068(3) 0.031(2) 0.008(2) 0.0056(19) 0.017(2)
C5 0.055(3) 0.044(3) 0.039(2) 0.012(2) 0.016(2) 0.016(2)
C6 0.039(2) 0.040(2) 0.037(2) 0.0078(19) 0.0120(19) 0.0005(19)
C7 0.030(2) 0.030(2) 0.034(2) 0.0019(16) 0.0145(16) -0.0039(16)
C8 0.031(2) 0.029(2) 0.038(2) 0.0018(16) 0.0153(17) -0.0033(16)
C9 0.031(2) 0.036(2) 0.056(3) -0.001(2) 0.021(2) -0.0038(18)
C10 0.043(3) 0.068(3) 0.059(3) 0.005(3) 0.034(2) -0.007(2)
C11 0.053(3) 0.081(4) 0.042(3) 0.006(3) 0.027(2) -0.009(3)
C12 0.040(2) 0.063(3) 0.038(2) 0.006(2) 0.016(2) -0.007(2)
C15 0.0194(17) 0.0253(19) 0.0288(19) -0.0029(15) -0.0002(14) -0.0028(14)
C16 0.031(2) 0.033(2) 0.039(2) 0.0025(17) 0.0097(18) -0.0054(17)
C17 0.039(2) 0.028(2) 0.049(3) 0.0091(19) 0.007(2) 0.0019(18)
C18 0.032(2) 0.030(2) 0.055(3) -0.007(2) 0.004(2) 0.0066(18)
C19 0.036(2) 0.046(3) 0.041(2) -0.010(2) 0.0092(19) 0.006(2)
C20 0.036(2) 0.034(2) 0.029(2) -0.0010(17) 0.0062(17) 0.0044(18)
C21 0.0235(18) 0.032(2) 0.0229(17) 0.0004(15) 0.0059(14) -0.0014(16)
C22 0.0275(19) 0.035(2) 0.030(2) -0.0055(16) 0.0034(16) 0.0007(17)
C23 0.028(2) 0.044(3) 0.034(2) -0.0047(18) 0.0031(17) 0.0062(18)
C24 0.0223(19) 0.052(3) 0.033(2) -0.0075(19) 0.0004(16) 0.0006(18)
C25 0.0275(19) 0.039(2) 0.0263(19) -0.0035(16) 0.0074(15) -0.0054(17)
C26 0.0255(18) 0.032(2) 0.0270(18) 0.0008(16) 0.0083(15) 0.0017(16)
C29 0.033(2) 0.0303(19) 0.0244(18) 0.0053(15) 0.0158(16) 0.0065(16)
C30 0.036(2) 0.031(2) 0.042(2) -0.0005(18) 0.0183(18) 0.0016(17)
C31 0.056(3) 0.030(2) 0.055(3) 0.000(2) 0.028(2) 0.005(2)
C32 0.056(3) 0.040(3) 0.051(3) 0.012(2) 0.029(2) 0.021(2)
C33 0.036(2) 0.054(3) 0.035(2) 0.011(2) 0.0132(18) 0.016(2)
C34 0.034(2) 0.039(2) 0.0258(19) 0.0045(16) 0.0099(16) 0.0086(18)
C35 0.0229(17) 0.029(2) 0.0217(17) -0.0016(14) 0.0061(14) -0.0004(15)
C36 0.0288(19) 0.034(2) 0.0295(19) 0.0016(16) 0.0115(16) 0.0018(16)
C37 0.033(2) 0.044(2) 0.036(2) 0.0031(19) 0.0176(17) -0.0032(19)
C38 0.035(2) 0.053(3) 0.036(2) -0.002(2) 0.0205(18) 0.000(2)
C39 0.0266(19) 0.042(2) 0.0303(19) -0.0056(18) 0.0087(15) 0.0030(18)
C40 0.0286(19) 0.033(2) 0.0242(17) -0.0004(15) 0.0088(15) 0.0034(16)
C43 0.0187(17) 0.036(2) 0.0263(18) -0.0081(16) 0.0043(14) 0.0003(15)
C44 0.0261(19) 0.050(3) 0.0244(18) -0.0029(17) 0.0051(15) 0.0010(18)
C45 0.033(2) 0.078(4) 0.029(2) -0.008(2) 0.0126(18) 0.001(2)
C46 0.033(2) 0.068(3) 0.040(2) -0.022(2) 0.0057(19) 0.014(2)
C47 0.037(2) 0.045(3) 0.046(3) -0.014(2) 0.004(2) 0.009(2)
C48 0.027(2) 0.036(2) 0.038(2) -0.0058(18) 0.0090(16) 0.0015(17)
C49 0.0223(16) 0.0219(17) 0.0250(17) 0.0014(15) 0.0069(13) 0.0003(15)
C50 0.0259(18) 0.0266(18) 0.0270(18) 0.0009(15) 0.0104(15) -0.0002(15)
C51 0.0246(18) 0.0241(18) 0.0286(19) 0.0021(15) 0.0057(15) -0.0020(15)
C52 0.0221(17) 0.029(2) 0.040(2) 0.0006(17) 0.0097(15) 0.0020(16)
C53 0.0283(19) 0.027(2) 0.039(2) -0.0031(16) 0.0161(17) -0.0019(15)
C54 0.0281(19) 0.0191(18) 0.0307(19) -0.0032(14) 0.0108(15) -0.0044(14)
C13 0.045(2) 0.061(2) 0.069(2) 0.000(2) 0.024(2) -0.004(2)
F1 0.038(3) 0.110(4) 0.056(3) 0.013(3) 0.014(2) -0.020(3)
F2 0.055(3) 0.111(4) 0.101(4) 0.011(4) 0.028(3) -0.039(3)
F3 0.082(4) 0.092(4) 0.141(5) -0.010(4) -0.007(4) 0.034(3)
F1' 0.061(5) 0.069(5) 0.078(5) -0.012(4) 0.008(4) -0.011(4)
F2' 0.035(4) 0.135(6) 0.094(5) 0.015(5) 0.037(3) 0.007(4)
F3' 0.053(4) 0.081(4) 0.068(4) 0.016(4) 0.008(3) 0.003(4)
C14 0.094(3) 0.108(3) 0.089(3) 0.009(3) 0.048(3) -0.007(3)
F4 0.101(5) 0.107(5) 0.069(5) 0.022(4) 0.055(4) -0.002(4)
F5 0.096(5) 0.156(6) 0.063(4) 0.014(5) 0.026(4) -0.008(5)
F6 0.180(7) 0.141(5) 0.117(6) 0.000(5) 0.065(5) -0.009(5)
F4' 0.098(4) 0.147(6) 0.070(4) -0.002(4) 0.066(3) -0.003(4)
F5' 0.131(5) 0.145(5) 0.096(5) 0.038(4) 0.057(4) 0.003(4)
F6' 0.088(4) 0.145(5) 0.036(3) 0.005(3) 0.022(3) -0.016(4)
C27 0.043(2) 0.054(2) 0.056(2) -0.013(2) 0.0044(18) 0.0098(19)
F7 0.096(3) 0.073(2) 0.086(2) 0.0101(19) 0.0083(19) 0.040(2)
F8 0.0595(18) 0.079(2) 0.081(2) -0.0395(18) -0.0070(16) 0.0306(16)
F9 0.0336(15) 0.087(2) 0.144(3) -0.034(2) 0.0077(18) 0.0157(15)
C28 0.0326(18) 0.040(2) 0.0336(18) -0.0039(16) 0.0082(15) -0.0054(16)
F10 0.0322(13) 0.0561(17) 0.084(2) -0.0215(15) 0.0007(13) -0.0107(12)
F11 0.0608(17) 0.0406(15) 0.0463(15) -0.0085(12) 0.0074(12) -0.0009(13)
F12 0.098(2) 0.0695(19) 0.0447(15) -0.0254(14) 0.0396(15) -0.0344(17)
C41 0.053(2) 0.058(2) 0.050(2) 0.0127(19) 0.0285(19) 0.0017(19)
F13 0.075(2) 0.144(3) 0.094(2) 0.081(2) 0.0289(19) 0.015(2)
F14 0.195(4) 0.077(2) 0.087(3) 0.032(2) 0.021(3) -0.044(3)
F15 0.157(3) 0.127(3) 0.091(2) 0.053(2) 0.092(3) 0.051(3)
C42 0.042(2) 0.052(2) 0.044(2) -0.0051(18) 0.0173(17) 0.0098(18)
F16 0.0518(17) 0.083(2) 0.122(3) 0.002(2) 0.0510(18) 0.0186(16)
F17 0.075(2) 0.068(2) 0.076(2) -0.0322(17) 0.0081(16) 0.0232(16)
F18 0.0702(19) 0.0686(19) 0.0620(18) 0.0104(15) 0.0236(15) 0.0393(16)
C55 0.0276(17) 0.0356(19) 0.0311(17) 0.0049(15) 0.0054(14) 0.0002(15)
F19 0.0468(14) 0.0438(14) 0.0369(13) -0.0115(11) -0.0001(11) 0.0013(12)
F20 0.0261(12) 0.0695(18) 0.0385(13) -0.0031(12) 0.0002(10) -0.0016(12)
F21 0.0527(16) 0.0677(18) 0.0315(13) 0.0118(12) 0.0077(11) -0.0093(13)
C56 0.040(2) 0.057(2) 0.049(2) -0.0121(19) 0.0218(18) 0.0007(18)
F22 0.095(2) 0.126(3) 0.0625(19) -0.0006(19) 0.0520(18) 0.031(2)
F23 0.156(4) 0.080(2) 0.136(3) -0.022(2) 0.087(3) 0.028(2)
F24 0.053(2) 0.265(5) 0.122(3) -0.107(3) 0.056(2) -0.035(3)
K1 0.0410(5) 0.0413(5) 0.0457(5) 0.0039(4) 0.0141(4) 0.0175(4)
C57 0.036(2) 0.032(2) 0.042(2) 0.0015(18) 0.0132(18) 0.0096(18)
C58 0.035(2) 0.047(3) 0.041(2) -0.007(2) 0.0066(19) 0.002(2)
C59 0.037(2) 0.044(3) 0.057(3) -0.010(2) 0.017(2) -0.007(2)
C60 0.042(2) 0.038(2) 0.048(3) -0.001(2) 0.021(2) 0.004(2)
C61 0.039(2) 0.038(2) 0.037(2) -0.0087(19) 0.0096(18) 0.0076(19)
C62 0.034(2) 0.031(2) 0.048(2) -0.0063(19) 0.0106(19) 0.0021(17)
C63 0.061(3) 0.046(3) 0.057(3) 0.011(2) 0.020(3) 0.012(2)
K2 0.0354(5) 0.0461(5) 0.0343(5) 0.0008(4) 0.0127(4) 0.0162(4)
C64 0.043(5) 0.061(5) 0.059(4) -0.003(4) 0.022(4) 0.001(4)
C65 0.036(4) 0.058(5) 0.051(4) -0.007(3) 0.015(3) 0.008(4)
C66 0.044(4) 0.046(4) 0.052(5) -0.003(4) 0.023(4) 0.015(3)
C67 0.041(5) 0.046(4) 0.049(5) -0.001(4) 0.017(4) 0.022(3)
C68 0.038(5) 0.067(7) 0.057(4) -0.008(4) 0.013(3) 0.008(5)
C69 0.039(4) 0.063(5) 0.065(5) -0.010(4) 0.017(4) -0.005(4)
C70 0.088(8) 0.097(8) 0.080(7) 0.011(6) 0.035(6) -0.016(6)
C64' 0.042(7) 0.077(7) 0.048(6) -0.001(6) 0.022(6) 0.006(6)
C65' 0.033(6) 0.061(7) 0.055(6) -0.021(6) 0.015(6) 0.012(6)
C66' 0.043(7) 0.035(6) 0.072(9) -0.012(6) 0.019(8) 0.005(5)
C67' 0.041(8) 0.043(8) 0.061(7) -0.004(6) 0.020(6) 0.008(6)
C68' 0.048(8) 0.046(8) 0.057(6) 0.002(6) 0.020(6) 0.006(6)
C69' 0.050(8) 0.057(7) 0.058(6) 0.002(6) 0.014(6) 0.001(6)
C70' 0.080(13) 0.149(17) 0.064(8) 0.026(11) 0.038(10) 0.014(13)

loop_
_atom_type_symbol
_atom_type_description
_atom_type_scat_dispersion_real
_atom_type_scat_dispersion_imag
_atom_type_scat_source
C C 0.0033 0.0016 'International Tables Vol C Tables 4.2.6.8 and 6.1.1.4'
H H 0.0000 0.0000 'International Tables Vol C Tables 4.2.6.8 and 6.1.1.4'
N N 0.0061 0.0033 'International Tables Vol C Tables 4.2.6.8 and 6.1.1.4'
O O 0.0106 0.0060 'International Tables Vol C Tables 4.2.6.8 and 6.1.1.4'
F F 0.0171 0.0103 'International Tables Vol C Tables 4.2.6.8 and 6.1.1.4'
K K 0.2009 0.2494 'International Tables Vol C Tables 4.2.6.8 and 6.1.1.4'
U U -9.6767 9.6646 'International Tables Vol C Tables 4.2.6.8 and 6.1.1.4'

loop_
_geom_angle_atom_site_label_1
_geom_angle_atom_site_label_2
_geom_angle_atom_site_label_3
_geom_angle
O1 U1 O2 177.79(10)
O1 U1 N2 87.76(10)
O2 U1 N2 93.46(10)
O1 U1 N4 89.77(10)
O2 U1 N4 89.07(10)
N2 U1 N4 176.81(10)
O1 U1 N3 93.15(10)
O2 U1 N3 88.68(10)
N2 U1 N3 91.21(10)
N4 U1 N3 86.91(10)
O1 U1 N1 86.87(10)
O2 U1 N1 91.27(11)
N2 U1 N1 90.05(11)
N4 U1 N1 91.83(10)
N3 U1 N1 178.74(11)
C7 N1 C1 115.9(3)
C7 N1 U1 125.0(2)
C1 N1 U1 119.1(2)
C21 N2 C15 113.7(3)
C21 N2 U1 132.4(2)
C15 N2 U1 113.9(2)
C35 N3 C29 113.9(3)
C35 N3 U1 131.0(2)
C29 N3 U1 114.9(2)
C49 N4 C43 114.8(3)
C49 N4 U1 124.5(2)
C43 N4 U1 120.0(2)
U1 O1 K1 149.49(12)
U1 O2 K2 139.26(13)
C2 C1 C6 117.4(4)
C2 C1 N1 121.0(3)
C6 C1 N1 121.5(4)
C2 C1 K1 76.0(2)
C6 C1 K1 79.1(2)
N1 C1 K1 110.7(2)
C1 C2 C3 121.9(4)
C1 C2 K1 80.2(2)
C3 C2 K1 76.3(2)
C4 C3 C2 119.7(4)
C4 C3 K1 78.6(3)
C2 C3 K1 79.6(2)
C5 C4 C3 119.7(4)
C5 C4 K1 81.1(3)
C3 C4 K1 77.3(2)
C4 C5 C6 120.7(4)
C4 C5 K1 75.2(3)
C6 C5 K1 79.5(2)
C5 C6 C1 120.4(4)
C5 C6 K1 76.9(3)
C1 C6 K1 77.0(2)
N1 C7 C12 122.3(4)
N1 C7 C8 120.4(3)
C12 C7 C8 117.2(4)
C9 C8 C7 120.7(4)
C10 C9 C8 121.4(4)
C10 C9 C13 119.5(4)
C8 C9 C13 119.1(4)
C11 C10 C9 117.9(4)
C10 C11 C12 122.2(4)
C10 C11 C14 119.7(4)
C12 C11 C14 118.1(4)
C11 C12 C7 120.6(4)
C16 C15 C20 118.1(4)
C16 C15 N2 120.0(3)
C20 C15 N2 121.9(3)
C15 C16 C17 121.2(4)
C15 C16 K1 91.5(2)
C17 C16 K1 72.8(2)
C18 C17 C16 119.6(4)
C18 C17 K1 85.8(3)
C16 C17 K1 83.1(2)
C17 C18 C19 119.8(4)
C17 C18 K1 70.6(2)
C19 C18 K1 89.8(3)
C20 C19 C18 120.2(4)
C19 C20 C15 121.0(4)
N2 C21 C22 120.3(3)
N2 C21 C26 123.4(3)
C22 C21 C26 116.3(3)
C23 C22 C21 121.8(4)
C22 C23 C24 121.4(4)
C22 C23 C27 119.4(4)
C24 C23 C27 119.1(4)
C25 C24 C23 117.9(4)
C24 C25 C26 121.2(4)
C24 C25 C28 120.5(3)
C26 C25 C28 118.2(4)
C25 C26 C21 121.3(4)
C30 C29 C34 118.3(4)
C30 C29 N3 120.8(3)
C34 C29 N3 121.0(4)
C30 C29 K2 73.3(2)
C34 C29 K2 78.2(2)
N3 C29 K2 118.6(2)
C29 C30 C31 121.0(4)
C29 C30 K2 82.9(2)
C31 C30 K2 73.6(2)
C32 C31 C30 120.7(4)
C32 C31 K2 78.3(3)
C30 C31 K2 81.7(3)
C31 C32 C33 119.0(4)
C31 C32 K2 76.8(3)
C33 C32 K2 81.5(3)
C32 C33 C34 120.6(4)
C32 C33 K2 74.0(2)
C34 C33 K2 82.3(2)
C33 C34 C29 120.5(4)
C33 C34 K2 73.8(2)
C29 C34 K2 78.2(2)
N3 C35 C40 120.6(3)
N3 C35 C36 123.1(3)
C40 C35 C36 116.3(3)
C37 C36 C35 120.5(4)
C38 C37 C36 122.3(4)
C38 C37 C41 120.3(4)
C36 C37 C41 117.4(4)
C37 C38 C39 117.5(4)
C40 C39 C38 121.9(4)
C40 C39 C42 119.5(4)
C38 C39 C42 118.6(4)
C39 C40 C35 121.5(4)
C44 C43 C48 117.7(4)
C44 C43 N4 121.5(4)
C48 C43 N4 120.8(4)
C44 C43 K2 76.1(2)
C48 C43 K2 81.1(2)
N4 C43 K2 109.8(2)
C43 C44 C45 120.8(4)
C43 C44 K2 78.9(2)
C45 C44 K2 80.0(2)
C46 C45 C44 120.0(4)
C46 C45 K2 81.5(3)
C44 C45 K2 75.0(2)
C47 C46 C45 120.4(4)
C47 C46 K2 79.8(3)
C45 C46 K2 74.4(2)
C46 C47 C48 119.4(5)
C46 C47 K2 76.5(3)
C48 C47 K2 75.2(2)
C47 C48 C43 121.7(4)
C47 C48 K2 80.9(2)
C43 C48 K2 74.3(2)
N4 C49 C50 122.7(3)
N4 C49 C54 120.7(3)
C50 C49 C54 116.5(3)
C51 C50 C49 121.0(3)
C52 C51 C50 122.1(3)
C52 C51 C55 120.4(3)
C50 C51 C55 117.4(3)
C51 C52 C53 117.5(3)
C54 C53 C52 121.6(4)
C54 C53 C56 118.7(4)
C52 C53 C56 119.6(4)
C53 C54 C49 121.1(3)
F2' C13 F2 38.4(4)
F2' C13 F1 127.8(6)
F2 C13 F1 109.4
F2' C13 F3 71.3(4)
F2 C13 F3 109.4
F1 C13 F3 109.4
F2' C13 F1' 112.3(5)
F2 C13 F1' 83.3(4)
F1 C13 F1' 29.0(4)
F3 C13 F1' 132.4(6)
F2' C13 F3' 104.9(4)
F2 C13 F3' 137.7(5)
F1 C13 F3' 74.1(4)
F3 C13 F3' 38.6(4)
F1' C13 F3' 101.9(4)
F2' C13 C9 116.5(5)
F2 C13 C9 107.9(3)
F1 C13 C9 112.5(4)
F3 C13 C9 108.0(4)
F1' C13 C9 111.0(6)
F3' C13 C9 108.9(4)
F4' C14 F4 32.3(4)
F4' C14 F6 77.1(4)
F4 C14 F6 109.4
F4' C14 F5 123.1(6)
F4 C14 F5 109.4
F6 C14 F5 109.4
F4' C14 F6' 111.6(5)
F4 C14 F6' 135.6(5)
F6 C14 F6' 48.1(4)
F5 C14 F6' 62.8(4)
F4' C14 F5' 104.5(5)
F4 C14 F5' 77.2(4)
F6 C14 F5' 146.1(5)
F5 C14 F5' 40.8(4)
F6' C14 F5' 103.2(4)
F4' C14 C11 117.2(6)
F4 C14 C11 108.6(5)
F6 C14 C11 104.4(6)
F5 C14 C11 115.3(5)
F6' C14 C11 113.9(5)
F5' C14 C11 104.6(5)
F9 C27 F8 109.1(4)
F9 C27 F7 105.3(4)
F8 C27 F7 103.4(4)
F9 C27 C23 113.8(4)
F8 C27 C23 113.3(4)
F7 C27 C23 111.2(4)
F12 C28 F10 107.4(3)
F12 C28 F11 105.6(4)
F10 C28 F11 105.0(3)
F12 C28 C25 112.8(3)
F10 C28 C25 113.0(4)
F11 C28 C25 112.5(3)
F14 C41 F15 105.8(5)
F14 C41 F13 104.5(5)
F15 C41 F13 103.5(5)
F14 C41 C37 114.3(4)
F15 C41 C37 114.5(4)
F13 C41 C37 113.2(4)
F17 C42 F16 106.6(4)
F17 C42 F18 105.3(4)
F16 C42 F18 106.1(4)
F17 C42 C39 112.5(4)
F16 C42 C39 112.3(4)
F18 C42 C39 113.4(4)
F21 C55 F20 107.1(3)
F21 C55 F19 106.2(3)
F20 C55 F19 105.8(3)
F21 C55 C51 112.6(3)
F20 C55 C51 113.0(3)
F19 C55 C51 111.7(3)
F24 C56 F22 111.3(5)
F24 C56 F23 103.5(5)
F22 C56 F23 100.3(4)
F24 C56 C53 114.9(4)
F22 C56 C53 114.5(4)
F23 C56 C53 110.8(4)
O1 K1 C61 139.75(10)
O1 K1 C62 158.93(10)
C61 K1 C62 25.00(11)
O1 K1 C60 131.64(10)
C61 K1 C60 25.02(11)
C62 K1 C60 43.74(11)
O1 K1 C17 91.38(9)
C61 K1 C17 86.12(12)
C62 K1 C17 75.98(11)
C60 K1 C17 110.88(12)
O1 K1 C3 84.40(9)
C61 K1 C3 131.68(11)
C62 K1 C3 116.32(11)
C60 K1 C3 117.62(11)
C17 K1 C3 117.69(12)
O1 K1 C4 104.41(10)
C61 K1 C4 115.26(12)
C62 K1 C4 94.99(12)
C60 K1 C4 110.79(12)
C17 K1 C4 103.34(13)
C3 K1 C4 24.09(11)
O1 K1 C59 137.97(11)
C61 K1 C59 43.00(11)
C62 K1 C59 49.66(11)
C60 K1 C59 24.31(11)
C17 K1 C59 125.45(11)
C3 K1 C59 93.51(11)
C4 K1 C59 87.50(12)
O1 K1 C2 62.30(9)
C61 K1 C2 155.82(10)
C62 K1 C2 137.08(11)
C60 K1 C2 139.29(11)
C17 K1 C2 105.98(11)
C3 K1 C2 24.19(9)
C4 K1 C2 42.23(11)
C59 K1 C2 116.22(11)
O1 K1 C57 176.66(10)
C61 K1 C57 43.41(11)
C62 K1 C57 24.32(10)
C60 K1 C57 50.41(11)
C17 K1 C57 89.95(11)
C3 K1 C57 92.27(11)
C4 K1 C57 72.30(11)
C59 K1 C57 42.33(11)
C2 K1 C57 114.39(10)
O1 K1 C16 68.06(9)
C61 K1 C16 107.79(11)
C62 K1 C16 100.08(11)
C60 K1 C16 131.13(11)
C17 K1 C16 24.13(10)
C3 K1 C16 107.45(11)
C4 K1 C16 102.44(11)
C59 K1 C16 149.27(11)
C2 K1 C16 89.06(10)
C57 K1 C16 112.89(11)
O1 K1 C5 102.60(10)
C61 K1 C5 116.35(12)
C62 K1 C5 91.83(11)
C60 K1 C5 122.79(12)
C17 K1 C5 79.79(12)
C3 K1 C5 41.78(12)
C4 K1 C5 23.69(12)
C59 K1 C5 103.30(12)
C2 K1 C5 48.32(11)
C57 K1 C5 74.63(11)
C16 K1 C5 79.91(11)
C58 C57 C62 117.5(4)
C58 C57 C63 121.6(4)
C62 C57 C63 120.9(4)
C58 C57 K1 79.5(2)
C62 C57 K1 71.9(2)
C63 C57 K1 118.9(3)
C59 C58 C57 121.2(4)
C59 C58 K1 75.5(3)
C57 C58 K1 76.8(2)
C60 C59 C58 120.4(4)
C60 C59 K1 73.2(3)
C58 C59 K1 80.8(3)
C61 C60 C59 119.1(4)
C61 C60 K1 75.0(2)
C59 C60 K1 82.5(3)
C60 C61 C62 120.4(4)
C60 C61 K1 80.0(2)
C62 C61 K1 80.0(2)
C61 C62 C57 121.4(4)
C61 C62 K1 75.0(2)
C57 C62 K1 83.8(2)
O2 K2 C66' 157.72(17)
O2 K2 C67 151.73(14)
C66' K2 C67 11.3(2)
O2 K2 C66 157.49(11)
C66' K2 C66 14.2(2)
C67 K2 C66 25.5
O2 K2 C31 100.69(10)
C66' K2 C31 95.4(2)
C67 K2 C31 90.89(11)
C66 K2 C31 101.67(12)
O2 K2 C44 64.40(9)
C66' K2 C44 123.9(2)
C67 K2 C44 135.19(13)
C66 K2 C44 109.76(13)
C31 K2 C44 109.85(12)
O2 K2 C65' 141.9(2)
C66' K2 C65' 25.44(10)
C67 K2 C65' 35.0(2)
C66 K2 C65' 15.7(2)
C31 K2 C65' 117.4(2)
C44 K2 C65' 101.9(2)
O2 K2 C32 107.26(10)
C66' K2 C32 81.5(2)
C67 K2 C32 73.82(11)
C66 K2 C32 92.13(13)
C31 K2 C32 24.93(12)
C44 K2 C32 134.64(12)
C65' K2 C32 106.7(2)
O2 K2 C43 64.56(9)
C66' K2 C43 132.8(2)
C67 K2 C43 142.84(14)
C66 K2 C43 120.11(12)
C31 K2 C43 85.01(11)
C44 K2 C43 25.08(10)
C65' K2 C43 118.17(19)
C32 K2 C43 109.63(11)
O2 K2 C68 126.55(13)
C66' K2 C68 33.13(18)
C67 K2 C68 25.2
C66 K2 C68 44.39(6)
C31 K2 C68 103.26(14)
C44 K2 C68 142.31(12)
C65' K2 C68 45.10(19)
C32 K2 C68 80.36(13)
C43 K2 C68 163.26(11)
O2 K2 C67' 137.3(2)
C66' K2 C67' 25.19(8)
C67 K2 C67' 14.89(18)
C66 K2 C67' 38.61(17)
C31 K2 C67' 93.05(17)
C44 K2 C67' 145.85(19)
C65' K2 C67' 44.09(12)
C32 K2 C67' 71.84(17)
C43 K2 C67' 157.7(2)
C68 K2 C67' 12.61(18)
O2 K2 C45 86.70(11)
C66' K2 C45 99.0(3)
C67 K2 C45 110.25(14)
C66 K2 C45 84.88(14)
C31 K2 C45 118.83(13)
C44 K2 C45 24.97(11)
C65' K2 C45 77.2(2)
C32 K2 C45 141.61(14)
C43 K2 C45 43.95(10)
C68 K2 C45 120.22(12)
C67' K2 C45 121.3(2)
C65 C64 C69 120.0
C65 C64 C70 120.0
C69 C64 C70 120.0
C65 C64 K2 75.1(2)
C69 C64 K2 77.1(2)
C70 C64 K2 118.69(16)
C64 C65 C66 120.0
C64 C65 K2 80.5(2)
C66 C65 K2 73.99(18)
C65 C66 C67 120.0
C65 C66 K2 81.0(2)
C67 C66 K2 76.5(2)
C68 C67 C66 120.0
C68 C67 K2 80.1(2)
C66 C67 K2 78.1(2)
C67 C68 C69 120.0
C67 C68 K2 74.6(2)
C69 C68 K2 81.16(19)
C64 C69 C68 120.0
C64 C69 K2 78.6(2)
C68 C69 K2 74.22(18)
C69' C64' C65' 120.0
C69' C64' C70' 120.0
C65' C64' C70' 120.0
C69' C64' K2 82.1(4)
C65' C64' K2 71.5(5)
C70' C64' K2 117.0(3)
C64' C65' C66' 120.0
C64' C65' K2 84.0(5)
C66' C65' K2 75.0(4)
C67' C66' C65' 120.0
C67' C66' K2 81.6(4)
C65' C66' K2 79.5(4)
C66' C67' C68' 120.0
C66' C67' K2 73.2(5)
C68' C67' K2 84.1(5)
C67' C68' C69' 120.0
C67' C68' K2 71.8(4)
C69' C68' K2 80.3(3)
C64' C69' C68' 120.0
C64' C69' K2 74.2(4)
C68' C69' K2 76.2(3)

loop_
_geom_bond_atom_site_label_1
_geom_bond_atom_site_label_2
_geom_bond_distance
U1 O1 1.802(2)
U1 O2 1.806(2)
U1 N2 2.375(3)
U1 N4 2.396(3)
U1 N3 2.398(3)
U1 N1 2.402(3)
N1 C7 1.389(5)
N1 C1 1.420(5)
N2 C21 1.394(4)
N2 C15 1.430(5)
N3 C35 1.384(4)
N3 C29 1.435(5)
N4 C49 1.388(4)
N4 C43 1.422(5)
O1 K1 2.589(2)
O2 K2 2.615(3)
C1 C2 1.388(5)
C1 C6 1.405(6)
C1 K1 3.387(4)
C2 C3 1.389(5)
C2 K1 3.334(4)
C3 C4 1.378(7)
C3 K1 3.294(4)
C4 C5 1.375(7)
C4 K1 3.309(4)
C5 C6 1.392(6)
C5 K1 3.381(4)
C6 K1 3.413(4)
C7 C12 1.400(6)
C7 C8 1.407(5)
C8 C9 1.392(5)
C9 C10 1.378(6)
C9 C13 1.529(5)
C10 C11 1.377(7)
C11 C12 1.385(6)
C11 C14 1.531(6)
C15 C16 1.381(5)
C15 C20 1.390(5)
C16 C17 1.391(6)
C16 K1 3.377(4)
C17 C18 1.378(6)
C17 K1 3.250(4)
C18 C19 1.378(6)
C18 K1 3.437(4)
C19 C20 1.377(6)
C21 C22 1.399(5)
C21 C26 1.405(5)
C22 C23 1.380(5)
C23 C24 1.385(6)
C23 C27 1.496(6)
C24 C25 1.381(6)
C25 C26 1.394(5)
C25 C28 1.495(6)
C29 C30 1.383(6)
C29 C34 1.396(5)
C29 K2 3.404(4)
C30 C31 1.387(6)
C30 K2 3.286(4)
C31 C32 1.380(7)
C31 K2 3.186(5)
C32 C33 1.381(7)
C32 K2 3.205(4)
C33 C34 1.389(6)
C33 K2 3.298(4)
C34 K2 3.404(4)
C35 C40 1.407(5)
C35 C36 1.412(5)
C36 C37 1.392(5)
C37 C38 1.371(6)
C37 C41 1.488(6)
C38 C39 1.382(6)
C39 C40 1.376(5)
C39 C42 1.499(6)
C43 C44 1.392(5)
C43 C48 1.396(6)
C43 K2 3.222(4)
C44 C45 1.393(6)
C44 K2 3.187(4)
C45 C46 1.378(7)
C45 K2 3.250(4)
C46 C47 1.377(7)
C46 K2 3.337(4)
C47 C48 1.385(6)
C47 K2 3.377(4)
C48 K2 3.307(4)
C49 C50 1.408(5)
C49 C54 1.411(5)
C50 C51 1.383(5)
C51 C52 1.379(5)
C51 C55 1.497(5)
C52 C53 1.390(5)
C53 C54 1.383(5)
C53 C56 1.491(6)
C13 F2' 1.260(6)
C13 F2 1.3099
C13 F1 1.3100
C13 F3 1.3100
C13 F1' 1.318(7)
C13 F3' 1.436(6)
C14 F4' 1.282(6)
C14 F4 1.3100
C14 F6 1.3101
C14 F5 1.3101
C14 F6' 1.304(6)
C14 F5' 1.422(7)
C27 F9 1.308(6)
C27 F8 1.328(5)
C27 F7 1.353(7)
C28 F12 1.322(5)
C28 F10 1.331(5)
C28 F11 1.337(5)
C41 F14 1.282(6)
C41 F15 1.304(6)
C41 F13 1.319(6)
C42 F17 1.329(5)
C42 F16 1.328(5)
C42 F18 1.335(5)
C55 F21 1.331(4)
C55 F20 1.333(4)
C55 F19 1.346(5)
C56 F24 1.259(5)
C56 F22 1.306(6)
C56 F23 1.341(6)
K1 C61 3.151(4)
K1 C62 3.212(4)
K1 C60 3.212(4)
K1 C59 3.327(5)
K1 C57 3.359(4)
C57 C58 1.387(6)
C57 C62 1.391(6)
C57 C63 1.508(6)
C58 C59 1.384(6)
C59 C60 1.381(6)
C60 C61 1.380(6)
C61 C62 1.378(6)
K2 C66' 3.138(13)
K2 C67 3.153(5)
K2 C66 3.174(6)
K2 C65' 3.194(13)
K2 C68 3.222(7)
K2 C67' 3.242(10)
C64 C65 1.3949
C64 C69 1.3950
C64 C70 1.5402
C65 C66 1.3950
C66 C67 1.3950
C67 C68 1.3950
C68 C69 1.3951
C64' C69' 1.3949
C64' C65' 1.3950
C64' C70' 1.5400
C65' C66' 1.3950
C66' C67' 1.3949
C67' C68' 1.3950
C68' C69' 1.3950
